data_7247285
loop_
_publ_author_name
'Alfuth, Jan'
'Jeannin, Olivier'
'Fourmigu\'e, Marc'

_publ_section_title
;
 Chalcogen bonding interactions in a series of aromatic selenocyanates
;
_journal_issue 37
_journal_name_full CrystEngComm
_journal_page_first 5316
_journal_page_last 5323
_journal_paper_doi 10.1039/D3CE00745F
_journal_volume 25
_journal_year 2023
_chemical_formula_moiety 'C12 H10 N2, C8 H4 N2 Se2'
_chemical_formula_sum 'C20 H14 N4 Se2'
_chemical_formula_weight 468.27
_space_group_IT_number 14
_space_group_name_Hall '-P 2ybc'
_space_group_name_H-M_alt 'P 1 21/c 1'
_symmetry_cell_setting monoclinic
_symmetry_Int_Tables_number 14
_symmetry_space_group_name_Hall '-P 2ybc'
_symmetry_space_group_name_H-M 'P 1 21/c 1'
_atom_sites_solution_hydrogens geom
_atom_sites_solution_primary dual
_audit_conform_dict_location ftp://ftp.iucr.org/pub/cif_core.dic
_audit_conform_dict_name cif_core.dic
_audit_conform_dict_version 2.4.3
_audit_creation_date 2021-12-20T15:33:26-00:00
_audit_creation_method 'WinGX routine CIF_UPDATE'
_audit_update_record
;
2023-08-29 deposited with the CCDC.	2023-08-30 downloaded from the CCDC.
;
_cell_angle_alpha 90
_cell_angle_beta 110.592(7)
_cell_angle_gamma 90
_cell_formula_units_Z 2
_cell_length_a 8.8342(15)
_cell_length_b 14.079(3)
_cell_length_c 7.6447(14)
_cell_measurement_reflns_used 8383
_cell_measurement_temperature 150(2)
_cell_measurement_theta_max 27.5
_cell_measurement_theta_min 2.46
_cell_measurement_wavelength 0.71073
_cell_volume 890.1(3)
_computing_cell_refinement 'APEX3 (Bruker, 2015)'
_computing_data_collection 'Bruker APEX3 (Bruker, 2015)'
_computing_data_reduction 'SAINT (Bruker, 2014)'
_computing_molecular_graphics 'Ortep for Windows (Farrugia, 2012)'
_computing_publication_material 'WinGX publication routines (Farrugia, 2012)'
_computing_structure_refinement 'SHELXL-2014/7 (Sheldrick, 2014)'
_diffrn_ambient_temperature 150(2)
_diffrn_detector CMOS-PHOTON70
_diffrn_measured_fraction_theta_full 0.988
_diffrn_measured_fraction_theta_max 0.983
_diffrn_measurement_device_type 'D8 VENTURE Bruker AXS'
_diffrn_measurement_method 'CCD rotation images, thin slices'
_diffrn_orient_matrix_UB_11 0.05059
_diffrn_orient_matrix_UB_12 0.065905
_diffrn_orient_matrix_UB_13 0.025498
_diffrn_orient_matrix_UB_21 0.130249
_diffrn_orient_matrix_UB_22 -0.025516
_diffrn_orient_matrix_UB_23 0.034414
_diffrn_orient_matrix_UB_31 -0.001509
_diffrn_orient_matrix_UB_32 0.007095
_diffrn_orient_matrix_UB_33 -0.113083
_diffrn_radiation_monochromator 'multilayer monochromator'
_diffrn_radiation_probe x-ray
_diffrn_radiation_source 'Incoatec microfocus sealed tube'
_diffrn_radiation_type MoK\a
_diffrn_radiation_wavelength 0.71073
_diffrn_reflns_av_R_equivalents 0.0299
_diffrn_reflns_av_unetI/netI 0.026
_diffrn_reflns_Laue_measured_fraction_full 0.988
_diffrn_reflns_Laue_measured_fraction_max 0.983
_diffrn_reflns_limit_h_max 11
_diffrn_reflns_limit_h_min -11
_diffrn_reflns_limit_k_max 18
_diffrn_reflns_limit_k_min -15
_diffrn_reflns_limit_l_max 9
_diffrn_reflns_limit_l_min -9
_diffrn_reflns_number 8351
_diffrn_reflns_point_group_measured_fraction_full 0.988
_diffrn_reflns_point_group_measured_fraction_max 0.983
_diffrn_reflns_theta_full 25.242
_diffrn_reflns_theta_max 27.505
_diffrn_reflns_theta_min 2.463
_diffrn_standards_number 0
_exptl_absorpt_coefficient_mu 4.165
_exptl_absorpt_correction_T_max 0.779
_exptl_absorpt_correction_T_min 0.694
_exptl_absorpt_correction_type multi-scan
_exptl_absorpt_process_details
;
  [Sheldrick, G.M. (2014). SADABS Bruker AXS Inc., Madison, Wisconsin, USA]
;
_exptl_crystal_colour yellow
_exptl_crystal_density_diffrn 1.747
_exptl_crystal_density_method 'not measured'
_exptl_crystal_description prism
_exptl_crystal_F_000 460
_exptl_crystal_size_max 0.09
_exptl_crystal_size_mid 0.08
_exptl_crystal_size_min 0.06
_refine_diff_density_max 0.382
_refine_diff_density_min -0.52
_refine_diff_density_rms 0.077
_refine_ls_extinction_method none
_refine_ls_goodness_of_fit_ref 1.095
_refine_ls_hydrogen_treatment constr
_refine_ls_matrix_type full
_refine_ls_number_constraints 0
_refine_ls_number_parameters 118
_refine_ls_number_reflns 2014
_refine_ls_number_restraints 0
_refine_ls_restrained_S_all 1.095
_refine_ls_R_factor_all 0.021
_refine_ls_R_factor_gt 0.0194
_refine_ls_shift/su_max 0
_refine_ls_shift/su_mean 0
_refine_ls_structure_factor_coef Fsqd
_refine_ls_weighting_details 'w=1/[\s^2^(Fo^2^)+(0.0230P)^2^+0.4592P] where P=(Fo^2^+2Fc^2^)/3'
_refine_ls_weighting_scheme calc
_refine_ls_wR_factor_gt 0.0498
_refine_ls_wR_factor_ref 0.0507
_reflns_Friedel_coverage 0
_reflns_number_gt 1906
_reflns_number_total 2014
_reflns_threshold_expression 'I > 2\s(I)'
_cod_data_source_file d3ce00745f2.cif
_cod_data_source_block shelx_CCDC5
_cod_depositor_comments 'Adding full bibliography for 7247280--7247285.cif.'
_cod_original_sg_symbol_H-M 'P 21/c'
_cod_database_code 7247285

loop_
_symmetry_equiv_pos_as_xyz
'x, y, z'
'-x, y+1/2, -z+1/2'
'-x, -y, -z'
'x, -y-1/2, z-1/2'

loop_
_atom_site_label
_atom_site_type_symbol
_atom_site_fract_x
_atom_site_fract_y
_atom_site_fract_z
_atom_site_U_iso_or_equiv
_atom_site_adp_type
_atom_site_occupancy
_atom_site_site_symmetry_order
_atom_site_calc_flag
_atom_site_refinement_flags_posn
_atom_site_refinement_flags_adp
_atom_site_refinement_flags_occupancy
_atom_site_disorder_assembly
_atom_site_disorder_group
C1 C 0.08922(19) 0.50373(10) 0.3829(2) 0.0127(3) Uani 1 1 d . . . . .
C2 C -0.01345(17) 0.57869(10) 0.38347(19) 0.0136(3) Uani 1 1 d . . . . .
H2 H -0.0222 0.632 0.3043 0.016 Uiso 1 1 calc R U . . .
C3 C 0.10311(17) 0.42508(10) 0.49926(19) 0.0136(3) Uani 1 1 d . . . . .
H3 H 0.1737 0.3743 0.4982 0.016 Uiso 1 1 calc R U . . .
C4 C 0.16519(18) 0.38577(11) 0.1356(2) 0.0167(3) Uani 1 1 d . . . . .
C5 C 0.4480(2) 0.69516(11) 0.4948(2) 0.0194(3) Uani 1 1 d . . . . .
H5 H 0.5033 0.6388 0.5505 0.023 Uiso 1 1 calc R U . . .
C6 C 0.52361(18) 0.78189(11) 0.5543(2) 0.0178(3) Uani 1 1 d . . . . .
H6 H 0.6277 0.784 0.649 0.021 Uiso 1 1 calc R U . . .
C7 C 0.44619(18) 0.86582(11) 0.4746(2) 0.0141(3) Uani 1 1 d . . . . .
C8 C 0.29272(18) 0.85727(11) 0.3370(2) 0.0170(3) Uani 1 1 d . . . . .
H8 H 0.2345 0.9123 0.2787 0.02 Uiso 1 1 calc R U . . .
C9 C 0.22652(19) 0.76803(12) 0.2866(2) 0.0185(3) Uani 1 1 d . . . . .
H9 H 0.1222 0.7638 0.1927 0.022 Uiso 1 1 calc R U . . .
C10 C 0.52677(18) 0.95777(12) 0.5370(2) 0.0161(3) Uani 1 1 d . . . . .
H10 H 0.6262 0.9566 0.6397 0.019 Uiso 1 1 calc R U . . .
N1 N 0.14084(18) 0.30961(10) 0.0793(2) 0.0244(3) Uani 1 1 d . . . . .
N2 N 0.30090(16) 0.68693(10) 0.36253(18) 0.0181(3) Uani 1 1 d . . . . .
Se1 Se 0.21653(2) 0.51121(2) 0.22306(2) 0.01388(7) Uani 1 1 d . . . . .

loop_
_atom_site_aniso_label
_atom_site_aniso_U_11
_atom_site_aniso_U_22
_atom_site_aniso_U_33
_atom_site_aniso_U_23
_atom_site_aniso_U_13
_atom_site_aniso_U_12
C1 0.0137(7) 0.0127(7) 0.0124(7) -0.0016(5) 0.0056(5) -0.0025(5)
C2 0.0157(6) 0.0112(7) 0.0134(6) 0.0021(5) 0.0043(5) -0.0002(5)
C3 0.0145(6) 0.0107(7) 0.0154(6) -0.0003(5) 0.0051(5) 0.0010(5)
C4 0.0181(7) 0.0170(8) 0.0159(7) 0.0005(5) 0.0070(6) 0.0020(6)
C5 0.0204(7) 0.0142(7) 0.0242(8) 0.0039(6) 0.0087(6) 0.0019(6)
C6 0.0157(7) 0.0173(8) 0.0192(7) 0.0020(6) 0.0045(6) 0.0008(6)
C7 0.0145(7) 0.0140(7) 0.0151(6) -0.0004(5) 0.0069(5) -0.0013(5)
C8 0.0168(7) 0.0144(7) 0.0175(7) 0.0013(6) 0.0034(6) 0.0006(5)
C9 0.0183(7) 0.0172(8) 0.0181(7) -0.0008(6) 0.0041(6) -0.0031(6)
C10 0.0144(6) 0.0157(8) 0.0166(6) -0.0020(6) 0.0036(5) -0.0023(6)
N1 0.0292(7) 0.0172(7) 0.0262(7) -0.0040(6) 0.0090(6) 0.0004(6)
N2 0.0202(6) 0.0140(6) 0.0218(6) -0.0007(5) 0.0097(5) -0.0024(5)
Se1 0.01686(10) 0.01143(10) 0.01597(10) -0.00020(5) 0.00904(7) -0.00071(5)

loop_
_atom_type_symbol
_atom_type_description
_atom_type_scat_dispersion_real
_atom_type_scat_dispersion_imag
_atom_type_scat_source
C C 0.0033 0.0016 'International Tables Vol C Tables 4.2.6.8 and 6.1.1.4'
H H 0 0 'International Tables Vol C Tables 4.2.6.8 and 6.1.1.4'
N N 0.0061 0.0033 'International Tables Vol C Tables 4.2.6.8 and 6.1.1.4'
Se Se -0.0929 2.2259 'International Tables Vol C Tables 4.2.6.8 and 6.1.1.4'

loop_
_geom_angle_atom_site_label_1
_geom_angle_atom_site_label_2
_geom_angle_atom_site_label_3
_geom_angle
_geom_angle_site_symmetry_1
_geom_angle_site_symmetry_3
_geom_angle_publ_flag
C2 C1 C3 120.62(14) . . ?
C2 C1 Se1 119.03(11) . . ?
C3 C1 Se1 120.33(11) . . ?
C3 C2 C1 119.50(14) 3_566 . ?
C3 C2 H2 120.2 3_566 . ?
C1 C2 H2 120.2 . . ?
C2 C3 C1 119.87(14) 3_566 . ?
C2 C3 H3 120.1 3_566 . ?
C1 C3 H3 120.1 . . ?
N1 C4 Se1 176.37(15) . . ?
N2 C5 C6 123.32(15) . . ?
N2 C5 H5 118.3 . . ?
C6 C5 H5 118.3 . . ?
C5 C6 C7 119.77(14) . . ?
C5 C6 H6 120.1 . . ?
C7 C6 H6 120.1 . . ?
C6 C7 C8 116.92(14) . . ?
C6 C7 C10 119.77(13) . . ?
C8 C7 C10 123.31(14) . . ?
C9 C8 C7 119.41(14) . . ?
C9 C8 H8 120.3 . . ?
C7 C8 H8 120.3 . . ?
N2 C9 C8 123.89(14) . . ?
N2 C9 H9 118.1 . . ?
C8 C9 H9 118.1 . . ?
C10 C10 C7 126.06(18) 3_676 . ?
C10 C10 H10 117 3_676 . ?
C7 C10 H10 117 . . ?
C5 N2 C9 116.69(14) . . ?
C4 Se1 C1 92.99(6) . . ?

loop_
_geom_bond_atom_site_label_1
_geom_bond_atom_site_label_2
_geom_bond_distance
_geom_bond_site_symmetry_2
_geom_bond_publ_flag
C1 C2 1.393(2) . ?
C1 C3 1.399(2) . ?
C1 Se1 1.9326(16) . ?
C2 C3 1.391(2) 3_566 ?
C2 H2 0.95 . ?
C3 C2 1.391(2) 3_566 ?
C3 H3 0.95 . ?
C4 N1 1.147(2) . ?
C4 Se1 1.8863(16) . ?
C5 N2 1.342(2) . ?
C5 C6 1.389(2) . ?
C5 H5 0.95 . ?
C6 C7 1.394(2) . ?
C6 H6 0.95 . ?
C7 C8 1.399(2) . ?
C7 C10 1.474(2) . ?
C8 C9 1.382(2) . ?
C8 H8 0.95 . ?
C9 N2 1.343(2) . ?
C9 H9 0.95 . ?
C10 C10 1.330(3) 3_676 ?
C10 H10 0.95 . ?

loop_
_geom_torsion_atom_site_label_1
_geom_torsion_atom_site_label_2
_geom_torsion_atom_site_label_3
_geom_torsion_atom_site_label_4
_geom_torsion
_geom_torsion_site_symmetry_1
_geom_torsion_site_symmetry_2
_geom_torsion_site_symmetry_3
_geom_torsion_site_symmetry_4
_geom_torsion_publ_flag
C3 C1 C2 C3 -0.2(2) . . . 3_566 ?
Se1 C1 C2 C3 -178.69(10) . . . 3_566 ?
C2 C1 C3 C2 0.2(2) . . . 3_566 ?
Se1 C1 C3 C2 178.67(10) . . . 3_566 ?
N2 C5 C6 C7 -0.3(3) . . . . ?
C5 C6 C7 C8 0.4(2) . . . . ?
C5 C6 C7 C10 -179.65(15) . . . . ?
C6 C7 C8 C9 -0.3(2) . . . . ?
C10 C7 C8 C9 179.77(15) . . . . ?
C7 C8 C9 N2 0.1(3) . . . . ?
C6 C7 C10 C10 174.1(2) . . . 3_676 ?
C8 C7 C10 C10 -6.0(3) . . . 3_676 ?
C6 C5 N2 C9 0.1(2) . . . . ?
C8 C9 N2 C5 0.0(2) . . . . ?
